data_1559542
loop_
_publ_author_name
'Glerup, J\/orgen'
'Hazell, Alan'
'Michelsen, Kirsten'

_publ_section_title
;
 Synthesis and Magnetic Susceptibility of Novel Types of Bimetallic,
 Octanuclear, Cubane-Structured Complex Ions Containing
 Molybdenum(VI)/Tungsten(VI) and Chromium(III)/Cobalt(III). Crystal
 Structure of {[MoO4Cr(bispictn)]4}(ClO4)4.3H2O
;
_journal_name_full 'Acta Chemica Scandinavica'
_journal_page_first 1025
_journal_page_last 1031
_journal_paper_doi 10.3891/acta.chem.scand.45-1025
_journal_volume 45
_journal_year 1991
_chemical_formula_moiety 'C60 H80 Cr4 Mo4 N16 O16, 4(Cl O4), 3(H2 O)'
_chemical_formula_sum 'C60 H86 Cl4 Cr4 Mo4 N16 O35'
_chemical_formula_weight 2324.9
_chemical_name_common
;
{[MoO4Cr(bispictn)]4}(ClO4)4.3H2O
;
_space_group_IT_number 2
_space_group_name_Hall '-P 1'
_space_group_name_H-M_alt 'P -1'
_symmetry_cell_setting triclinic
_symmetry_Int_Tables_number 2
_symmetry_space_group_name_Hall '-P 1'
_symmetry_space_group_name_H-M 'P -1'
_cell_angle_alpha 104.03(3)
_cell_angle_beta 99.58(3)
_cell_angle_gamma 112.50(2)
_cell_formula_units_Z 2
_cell_length_a 14.572(9)
_cell_length_b 17.847(11)
_cell_length_c 19.548(11)
_cell_volume 4362(5)
_diffrn_ambient_temperature 295
_diffrn_radiation_probe x-ray
_diffrn_radiation_type MoK\a
_diffrn_radiation_wavelength 0.71073
_exptl_absorpt_coefficient_mu 1.222
_exptl_crystal_density_diffrn 1.770
_exptl_crystal_F_000 2248
_refine_ls_goodness_of_fit_ref 2.58
_refine_ls_number_parameters 534
_refine_ls_number_reflns 3631
_refine_ls_R_factor_gt 0.098
_refine_ls_wR_factor_gt 0.110
_cod_data_source_file Acta-Chem-Scand-1991-45-1025.cif
_cod_data_source_block 1
_cod_database_code 1559542

loop_
_space_group_symop_id
_space_group_symop_operation_xyz
1 x,y,z
2 -x,-y,-z

loop_
_atom_site_label
_atom_site_type_symbol
_atom_site_thermal_displace_type
_atom_site_fract_x
_atom_site_fract_y
_atom_site_fract_z
_atom_site_occupancy
_atom_site_U_iso_or_equiv
_atom_site_calc_flag
_atom_site_refinement_flags
_atom_site_disorder_assembly
_atom_site_disorder_group
Mo1 Mo Uiso 0.0672(3) 0.2041(2) 0.2052(2) 1.000 0.043(3) . . . .
Mo2 Mo Uiso 0.0455(3) 0.3774(2) 0.1682(2) 1.000 0.042(3) . . . .
Mo3 Mo Uiso 0.2590(3) 0.3904(2) 0.2903(2) 1.000 0.040(3) . . . .
Mo4 Mo Uiso 0.0233(3) 0.3593(2) 0.3237(2) 1.000 0.042(3) . . . .
Cr1 Cr Uiso -0.0967(5) 0.1697(4) 0.0358(3) 1.000 0.046(5) . . . .
Cr2 Cr Uiso 0.2970(5) 0.4944(4) 0.1588(3) 1.000 0.041(4) . . . .
Cr3 Cr Uiso 0.2575(5) 0.5169(4) 0.4578(3) 1.000 0.044(5) . . . .
Cr4 Cr Uiso -0.0661(5) 0.1513(4) 0.3344(3) 1.000 0.044(5) . . . .
Cl1 Cl Uiso 0.4350(10) 0.2700(10) -0.0850(10) 1.000 0.083(4) . . . .
Cl2 Cl Uiso 0.730(2) 0.0310(10) 0.7350(10) 1.000 0.121(6) . . . .
Cl3 Cl Uiso -0.2590(10) -0.1250(10) 0.4040(10) 1.000 0.118(6) . . . .
Cl4 Cl Uiso -0.380(2) 0.3260(10) 0.2440(10) 1.000 0.135(6) . . . .
O1 O Uiso -0.022(2) 0.2940(10) 0.2160(10) 1.000 0.042(7) . . . .
O2 O Uiso 0.118(2) 0.4280(10) 0.2760(10) 1.000 0.034(7) . . . .
O3 O Uiso 0.158(2) 0.3160(10) 0.1860(10) 1.000 0.047(8) . . . .
O4 O Uiso 0.136(2) 0.2990(10) 0.3070(10) 1.000 0.037(7) . . . .
O5 O Uiso 0.151(2) 0.1630(10) 0.2090(10) 1.000 0.041(7) . . . .
O6 O Uiso -0.031(2) 0.4240(10) 0.1700(10) 1.000 0.046(8) . . . .
O7 O Uiso 0.334(2) 0.3450(10) 0.2880(10) 1.000 0.041(7) . . . .
O8 O Uiso -0.054(2) 0.4050(10) 0.3180(10) 1.000 0.037(7) . . . .
O9 O Uiso -0.010(2) 0.1550(10) 0.1100(10) 1.000 0.037(7) . . . .
O10 O Uiso -0.018(2) 0.2920(10) 0.0790(10) 1.000 0.052(8) . . . .
O11 O Uiso 0.320(2) 0.4750(10) 0.2470(10) 1.000 0.044(7) . . . .
O12 O Uiso 0.150(2) 0.4480(10) 0.1430(10) 1.000 0.039(7) . . . .
O13 O Uiso 0.118(2) 0.4270(10) 0.4130(10) 1.000 0.045(8) . . . .
O14 O Uiso 0.298(2) 0.4590(10) 0.3840(10) 1.000 0.028(6) . . . .
O15 O Uiso -0.028(2) 0.1420(10) 0.2490(10) 1.000 0.039(7) . . . .
O16 O Uiso -0.047(2) 0.2650(10) 0.3470(10) 1.000 0.029(7) . . . .
N11 N Uiso -0.200(2) 0.040(2) -0.011(2) 1.000 0.050(10) . . . .
N12 N Uiso -0.201(2) 0.174(2) 0.0960(10) 1.000 0.037(9) . . . .
N13 N Uiso -0.176(2) 0.182(2) -0.056(2) 1.000 0.048(10) . . . .
N14 N Uiso -0.011(2) 0.158(2) -0.038(2) 1.000 0.048(10) . . . .
N21 N Uiso 0.272(2) 0.503(2) 0.053(2) 1.000 0.046(9) . . . .
N22 N Uiso 0.286(2) 0.373(2) 0.106(2) 1.000 0.050(10) . . . .
N23 N Uiso 0.456(2) 0.562(2) 0.175(2) 1.000 0.046(9) . . . .
N24 N Uiso 0.315(3) 0.617(2) 0.209(2) 1.000 0.054(10) . . . .
N31 N Uiso 0.399(2) 0.623(2) 0.504(2) 1.000 0.041(9) . . . .
N32 N Uiso 0.231(2) 0.586(2) 0.3910(10) 1.000 0.037(9) . . . .
N33 N Uiso 0.217(2) 0.568(2) 0.5460(10) 1.000 0.043(9) . . . .
N34 N Uiso 0.290(2) 0.460(2) 0.527(2) 1.000 0.039(9) . . . .
N41 N Uiso -0.086(3) 0.161(2) 0.438(2) 1.000 0.049(10) . . . .
N42 N Uiso 0.089(2) 0.192(2) 0.391(2) 1.000 0.041(9) . . . .
N43 N Uiso -0.104(2) 0.025(2) 0.3200(10) 1.000 0.040(9) . . . .
N44 N Uiso -0.223(2) 0.102(2) 0.284(2) 1.000 0.050(10) . . . .
O17 O Uiso 0.506(3) 0.251(2) -0.116(2) 1.000 0.133(14) . . . .
O18 O Uiso 0.476(3) 0.272(3) -0.011(2) 1.000 0.171(17) . . . .
O19 O Uiso 0.444(3) 0.355(2) -0.074(2) 1.000 0.114(12) . . . .
O20 O Uiso 0.337(5) 0.216(4) -0.111(3) 1.000 0.26(3) . . . .
C101 C Uiso -0.202(3) -0.014(2) -0.073(2) 1.000 0.050(12) . . . .
C102 C Uiso -0.298(3) -0.107(2) -0.102(2) 1.000 0.048(12) . . . .
C103 C Uiso -0.364(3) -0.123(3) -0.060(2) 1.000 0.069(14) . . . .
C104 C Uiso -0.358(3) -0.062(2) 0.007(2) 1.000 0.051(13) . . . .
C105 C Uiso -0.267(3) 0.023(3) 0.029(2) 1.000 0.060(13) . . . .
C106 C Uiso -0.247(3) 0.083(3) 0.104(2) 1.000 0.057(13) . . . .
C107 C Uiso -0.269(3) 0.209(2) 0.083(2) 1.000 0.045(12) . . . .
C108 C Uiso -0.316(3) 0.187(3) -0.004(2) 1.000 0.062(13) . . . .
C109 C Uiso -0.237(3) 0.232(2) -0.041(2) 1.000 0.050(12) . . . .
C110 C Uiso -0.090(3) 0.235(2) -0.086(2) 1.000 0.052(12) . . . .
C111 C Uiso -0.025(3) 0.197(3) -0.089(2) 1.000 0.058(13) . . . .
C112 C Uiso 0.037(3) 0.198(2) -0.136(2) 1.000 0.049(12) . . . .
C113 C Uiso 0.105(3) 0.164(3) -0.132(2) 1.000 0.066(14) . . . .
C114 C Uiso 0.126(3) 0.128(2) -0.078(2) 1.000 0.056(13) . . . .
C115 C Uiso 0.054(3) 0.128(2) -0.029(2) 1.000 0.051(13) . . . .
C201 C Uiso 0.282(3) 0.572(2) 0.034(2) 1.000 0.047(12) . . . .
C202 C Uiso 0.280(3) 0.569(3) -0.040(2) 1.000 0.058(13) . . . .
C203 C Uiso 0.264(4) 0.493(3) -0.092(2) 1.000 0.086(16) . . . .
C204 C Uiso 0.252(3) 0.421(2) -0.073(2) 1.000 0.049(12) . . . .
C205 C Uiso 0.260(3) 0.433(3) 0.001(2) 1.000 0.050(12) . . . .
C206 C Uiso 0.238(3) 0.348(2) 0.024(2) 1.000 0.059(13) . . . .
C207 C Uiso 0.381(3) 0.359(2) 0.119(2) 1.000 0.060(13) . . . .
C208 C Uiso 0.482(3) 0.430(2) 0.119(2) 1.000 0.034(11) . . . .
C209 C Uiso 0.518(3) 0.513(3) 0.187(2) 1.000 0.065(14) . . . .
C210 C Uiso 0.497(3) 0.644(2) 0.244(2) 1.000 0.057(13) . . . .
C211 C Uiso 0.421(3) 0.681(3) 0.241(2) 1.000 0.048(12) . . . .
C212 C Uiso 0.445(3) 0.766(3) 0.274(2) 1.000 0.049(12) . . . .
C213 C Uiso 0.365(3) 0.788(3) 0.274(2) 1.000 0.059(13) . . . .
C214 C Uiso 0.260(3) 0.728(3) 0.243(2) 1.000 0.059(13) . . . .
C215 C Uiso 0.245(3) 0.646(3) 0.212(2) 1.000 0.049(12) . . . .
C301 C Uiso 0.465(3) 0.647(2) 0.569(2) 1.000 0.053(13) . . . .
C302 C Uiso 0.556(3) 0.741(3) 0.604(2) 1.000 0.059(13) . . . .
C303 C Uiso 0.564(3) 0.789(3) 0.564(2) 1.000 0.059(13) . . . .
C304 C Uiso 0.497(3) 0.768(3) 0.493(2) 1.000 0.061(13) . . . .
C305 C Uiso 0.408(3) 0.677(3) 0.465(2) 1.000 0.057(13) . . . .
C306 C Uiso 0.330(3) 0.646(2) 0.388(2) 1.000 0.044(12) . . . .
C307 C Uiso 0.158(3) 0.628(2) 0.403(2) 1.000 0.054(13) . . . .
C308 C Uiso 0.171(3) 0.664(3) 0.489(2) 1.000 0.064(14) . . . .
C309 C Uiso 0.142(3) 0.600(3) 0.532(2) 1.000 0.069(14) . . . .
C310 C Uiso 0.163(3) 0.497(2) 0.578(2) 1.000 0.052(13) . . . .
C311 C Uiso 0.238(3) 0.458(3) 0.581(2) 1.000 0.063(14) . . . .
C312 C Uiso 0.246(3) 0.412(2) 0.631(2) 1.000 0.033(11) . . . .
C313 C Uiso 0.308(3) 0.376(2) 0.629(2) 1.000 0.042(12) . . . .
C314 C Uiso 0.364(3) 0.375(3) 0.576(2) 1.000 0.062(14) . . . .
C315 C Uiso 0.354(3) 0.423(3) 0.528(2) 1.000 0.056(13) . . . .
C401 C Uiso -0.180(3) 0.121(2) 0.456(2) 1.000 0.052(13) . . . .
C402 C Uiso -0.178(4) 0.126(3) 0.527(3) 1.000 0.074(15) . . . .
C403 C Uiso -0.086(4) 0.166(3) 0.584(2) 1.000 0.080(16) . . . .
C404 C Uiso -0.001(4) 0.199(3) 0.567(3) 1.000 0.077(15) . . . .
C405 C Uiso -0.003(3) 0.190(3) 0.495(2) 1.000 0.061(14) . . . .
C406 C Uiso 0.099(3) 0.232(2) 0.470(2) 1.000 0.065(14) . . . .
C407 C Uiso 0.140(3) 0.137(2) 0.382(2) 1.000 0.038(11) . . . .
C408 C Uiso 0.076(3) 0.046(2) 0.382(2) 1.000 0.044(12) . . . .
C409 C Uiso -0.020(3) -0.006(2) 0.310(2) 1.000 0.041(11) . . . .
C410 C Uiso -0.196(3) -0.029(2) 0.251(2) 1.000 0.051(12) . . . .
C411 C Uiso -0.276(3) 0.010(3) 0.254(2) 1.000 0.054(13) . . . .
C412 C Uiso -0.379(3) -0.033(2) 0.223(2) 1.000 0.036(11) . . . .
C413 C Uiso -0.433(3) 0.012(3) 0.225(2) 1.000 0.052(13) . . . .
C414 C Uiso -0.395(3) 0.102(3) 0.255(2) 1.000 0.066(14) . . . .
C415 C Uiso -0.285(3) 0.140(3) 0.283(2) 1.000 0.057(13) . . . .
O21 O Uiso 0.704(2) 0.065(2) 0.801(2) 1.000 0.102(11) . . . .
O22 O Uiso 0.776(5) -0.013(4) 0.743(3) 1.000 0.27(3) . . . .
O23 O Uiso 0.798(4) 0.100(3) 0.720(3) 1.000 0.22(2) . . . .
O24 O Uiso 0.661(5) 0.010(4) 0.677(3) 1.000 0.25(3) . . . .
O25 O Uiso -0.308(4) -0.082(3) 0.380(2) 1.000 0.19(2) . . . .
O26 O Uiso -0.248(5) -0.182(4) 0.346(4) 1.000 0.29(3) . . . .
O27 O Uiso -0.281(5) -0.136(4) 0.463(4) 1.000 0.31(4) . . . .
O28 O Uiso -0.153(4) -0.081(3) 0.434(3) 1.000 0.192(19) . . . .
O29 O Uiso -0.326(3) 0.313(2) 0.305(2) 1.000 0.129(14) . . . .
O30 O Uiso -0.408(4) 0.388(4) 0.275(3) 1.000 0.23(2) . . . .
O31 O Uiso -0.363(5) 0.318(4) 0.181(4) 1.000 0.28(3) . . . .
O32 O Uiso -0.484(7) 0.261(5) 0.218(4) 1.000 0.37(4) . . . .
Ow(1) O Uiso 0.041(3) 0.337(3) -0.245(2) 1.000 0.179(18) . . . .
Ow(2) O Uiso 0.129(3) 0.490(3) -0.257(2) 1.000 0.176(17) . . . .
Ow(3) O Uiso 0.001(6) 0.438(5) -0.101(4) 1.000 0.37(4) . . . .

loop_
_atom_type_symbol
_atom_type_description
_atom_type_scat_dispersion_real
_atom_type_scat_dispersion_imag
_atom_type_scat_source
C C 0.0033 0.0016 ' International Tables Vol C Tables 4.2.6.8 and 6.1.1.4'
Cl Cl 0.1484 0.1585 ' International Tables Vol C Tables 4.2.6.8 and 6.1.1.4'
Cr Cr 0.3209 0.6236 ' International Tables Vol C Tables 4.2.6.8 and 6.1.1.4'
Mo Mo -1.6832 0.6857 ' International Tables Vol C Tables 4.2.6.8 and 6.1.1.4'
N N 0.0061 0.0033 ' International Tables Vol C Tables 4.2.6.8 and 6.1.1.4'
O O 0.0106 0.0060 ' International Tables Vol C Tables 4.2.6.8 and 6.1.1.4'

loop_
_geom_angle_atom_site_label_1
_geom_angle_atom_site_label_2
_geom_angle_atom_site_label_3
_geom_angle
_geom_angle_site_symmetry_1
_geom_angle_site_symmetry_2
_geom_angle_site_symmetry_3
_geom_angle_publ_flag
O1 Mo1 O3 72.7(10) . . . yes
O1 Mo1 O4 71.3(9) . . . yes
O1 Mo1 O5 167.2(9) . . . yes
O1 Mo1 O9 85.7(10) . . . yes
O1 Mo1 O15 84.2(9) . . . yes
O3 Mo1 O4 74.5(7) . . . yes
O3 Mo1 O5 98.0(11) . . . yes
O3 Mo1 O9 91.2(8) . . . yes
O3 Mo1 O15 153.5(10) . . . yes
O4 Mo1 O5 98.0(10) . . . yes
O4 Mo1 O9 155.6(10) . . . yes
O4 Mo1 O15 86.2(9) . . . yes
O5 Mo1 O9 103.6(11) . . . yes
O5 Mo1 O15 102.5(11) . . . yes
O9 Mo1 O15 100.0(10) . . . yes
O1 Mo2 O2 71.3(8) . . . yes
O1 Mo2 O3 76.9(10) . . . yes
O1 Mo2 O6 97.6(11) . . . yes
O1 Mo2 O10 89.6(8) . . . yes
O1 Mo2 O12 156.9(12) . . . yes
O2 Mo2 O3 75.0(9) . . . yes
O2 Mo2 O6 96.2(10) . . . yes
O2 Mo2 O10 155.4(9) . . . yes
O2 Mo2 O12 95.0(9) . . . yes
O3 Mo2 O6 170.7(8) . . . yes
O3 Mo2 O10 85.8(10) . . . yes
O3 Mo2 O12 81.7(10) . . . yes
O6 Mo2 O10 101.8(11) . . . yes
O6 Mo2 O12 102.4(11) . . . yes
O10 Mo2 O12 97.4(10) . . . yes
O2 Mo3 O3 72.2(9) . . . yes
O2 Mo3 O4 71.7(9) . . . yes
O2 Mo3 O7 167.4(9) . . . yes
O2 Mo3 O11 85.3(10) . . . yes
O2 Mo3 O14 84.7(10) . . . yes
O3 Mo3 O4 75.2(8) . . . yes
O3 Mo3 O7 96.9(10) . . . yes
O3 Mo3 O11 85.9(8) . . . yes
O3 Mo3 O14 155.9(13) . . . yes
O4 Mo3 O7 99.8(11) . . . yes
O4 Mo3 O11 153.7(11) . . . yes
O4 Mo3 O14 91.3(9) . . . yes
O7 Mo3 O11 100.6(12) . . . yes
O7 Mo3 O14 105.2(11) . . . yes
O11 Mo3 O14 99.3(8) . . . yes
O1 Mo4 O2 71.0(8) . . . yes
O1 Mo4 O4 74.7(10) . . . yes
O1 Mo4 O8 95.1(10) . . . yes
O1 Mo4 O13 154.9(12) . . . yes
O1 Mo4 O16 93.8(8) . . . yes
O2 Mo4 O4 74.4(9) . . . yes
O2 Mo4 O8 95.0(11) . . . yes
O2 Mo4 O13 89.4(9) . . . yes
O2 Mo4 O16 156.4(11) . . . yes
O4 Mo4 O8 167.2(9) . . . yes
O4 Mo4 O13 85.2(10) . . . yes
O4 Mo4 O16 84.2(11) . . . yes
O8 Mo4 O13 102.3(11) . . . yes
O8 Mo4 O16 104.6(12) . . . yes
O13 Mo4 O16 99.0(9) . . . yes
O9 Cr1 O10 90.1(9) . . . yes
O9 Cr1 N11 95.0(12) . . . yes
O9 Cr1 N12 93.7(11) . . . yes
O9 Cr1 N13 170.4(13) . . . yes
O9 Cr1 N14 93.6(13) . . . yes
O10 Cr1 N11 172.1(14) . . . yes
O10 Cr1 N12 89.9(12) . . . yes
O10 Cr1 N13 91.2(12) . . . yes
O10 Cr1 N14 94.1(13) . . . yes
N11 Cr1 N12 83.7(13) . . . yes
N11 Cr1 N13 84.8(14) . . . yes
N11 Cr1 N14 91.6(14) . . . yes
N12 Cr1 N13 95.8(12) . . . yes
N12 Cr1 N14 171.6(12) . . . yes
N13 Cr1 N14 76.8(14) . . . yes
O11 Cr2 O12 93.1(11) . . . yes
O11 Cr2 N21 173.3(13) . . . yes
O11 Cr2 N22 88.6(12) . . . yes
O11 Cr2 N23 91.5(13) . . . yes
O11 Cr2 N24 92.8(12) . . . yes
O12 Cr2 N21 88.0(11) . . . yes
O12 Cr2 N22 91.7(11) . . . yes
O12 Cr2 N23 171.3(12) . . . yes
O12 Cr2 N24 91.1(14) . . . yes
N21 Cr2 N22 84.7(14) . . . yes
N21 Cr2 N23 88.3(14) . . . yes
N21 Cr2 N24 93.8(14) . . . yes
N22 Cr2 N23 95.8(14) . . . yes
N22 Cr2 N24 176.8(16) . . . yes
N23 Cr2 N24 81.3(16) . . . yes
O13 Cr3 O14 88.5(11) . . . yes
O13 Cr3 N31 173.1(12) . . . yes
O13 Cr3 N32 91.0(11) . . . yes
O13 Cr3 N33 91.0(12) . . . yes
O13 Cr3 N34 92.7(12) . . . yes
O14 Cr3 N31 95.4(12) . . . yes
O14 Cr3 N32 88.7(10) . . . yes
O14 Cr3 N33 171.4(11) . . . yes
O14 Cr3 N34 93.7(12) . . . yes
N31 Cr3 N32 83.3(13) . . . yes
N31 Cr3 N33 86.1(13) . . . yes
N31 Cr3 N34 92.8(14) . . . yes
N32 Cr3 N33 99.9(12) . . . yes
N32 Cr3 N34 175.6(13) . . . yes
N33 Cr3 N34 77.7(13) . . . yes
O15 Cr4 O16 92.0(9) . . . yes
O15 Cr4 N41 170.3(16) . . . yes
O15 Cr4 N42 87.9(13) . . . yes
O15 Cr4 N43 91.1(9) . . . yes
O15 Cr4 N44 95.7(13) . . . yes
O16 Cr4 N41 91.7(12) . . . yes
O16 Cr4 N42 92.7(13) . . . yes
O16 Cr4 N43 173.5(14) . . . yes
O16 Cr4 N44 91.8(13) . . . yes
N41 Cr4 N42 83.0(16) . . . yes
N41 Cr4 N43 86.2(12) . . . yes
N41 Cr4 N44 93.2(16) . . . yes
N42 Cr4 N43 93.1(13) . . . yes
N42 Cr4 N44 174.1(14) . . . yes
N43 Cr4 N44 82.2(13) . . . yes
O19 Cl1 O20 108(4) . . . yes
O17 Cl1 O20 119(4) . . . yes
O17 Cl1 O18 98(3) . . . yes
O17 Cl1 O19 116(3) . . . yes
O18 Cl1 O19 104(3) . . . yes
O18 Cl1 O20 110(3) . . . yes
O21 Cl2 O22 113(3) . . . yes
O21 Cl2 O24 113(4) . . . yes
O22 Cl2 O23 106(5) . . . yes
O21 Cl2 O23 108(3) . . . yes
O23 Cl2 O24 92(4) . . . yes
O22 Cl2 O24 122(4) . . . yes
O26 Cl3 O27 129(5) . . . yes
O25 Cl3 O28 117(3) . . . yes
O25 Cl3 O26 112(4) . . . yes
O25 Cl3 O27 109(4) . . . yes
O26 Cl3 O28 91(4) . . . yes
O27 Cl3 O28 97(4) . . . yes
O30 Cl4 O32 93(5) . . . yes
O29 Cl4 O30 105(3) . . . yes
O29 Cl4 O31 126(4) . . . yes
O29 Cl4 O32 108(4) . . . yes
O30 Cl4 O31 121(4) . . . yes
O31 Cl4 O32 97(5) . . . yes
Mo1 O1 Mo2 103.3(12) . . . yes
Mo1 O1 Mo4 104.2(10) . . . yes
Mo2 O1 Mo4 106.7(9) . . . yes
Mo2 O2 Mo3 104.9(10) . . . yes
Mo2 O2 Mo4 106.3(11) . . . yes
Mo3 O2 Mo4 104.1(9) . . . yes
Mo1 O3 Mo2 103.0(12) . . . yes
Mo1 O3 Mo3 100.8(8) . . . yes
Mo2 O3 Mo3 105.0(9) . . . yes
Mo3 O4 Mo4 105.2(8) . . . yes
Mo1 O4 Mo3 102.8(9) . . . yes
Mo1 O4 Mo4 106.1(11) . . . yes
Mo1 O9 Cr1 142.9(13) . . . yes
Mo2 O10 Cr1 141.4(11) . . . yes
Mo3 O11 Cr2 139.6(13) . . . yes
Mo2 O12 Cr2 142.7(13) . . . yes
Mo4 O13 Cr3 142.0(12) . . . yes
Mo3 O14 Cr3 145.7(17) . . . yes
Mo1 O15 Cr4 142.5(11) . . . yes
Mo4 O16 Cr4 142.5(16) . . . yes
C101 N11 C105 127(4) . . . yes
Cr1 N11 C101 125(3) . . . yes
Cr1 N11 C105 108(3) . . . yes
Cr1 N12 C107 124(2) . . . yes
Cr1 N12 C106 104(2) . . . yes
C106 N12 C107 117(3) . . . yes
Cr1 N13 C110 105(2) . . . yes
Cr1 N13 C109 115(2) . . . yes
C109 N13 C110 106(3) . . . yes
C111 N14 C115 126(4) . . . yes
Cr1 N14 C111 111(3) . . . yes
Cr1 N14 C115 122(3) . . . yes
Cr2 N21 C205 113(3) . . . yes
C201 N21 C205 118(4) . . . yes
Cr2 N21 C201 128(3) . . . yes
C206 N22 C207 110(3) . . . yes
Cr2 N22 C206 109(2) . . . yes
Cr2 N22 C207 119(2) . . . yes
Cr2 N23 C210 107(2) . . . yes
C209 N23 C210 109(3) . . . yes
Cr2 N23 C209 115(3) . . . yes
C211 N24 C215 116(4) . . . yes
Cr2 N24 C211 115(3) . . . yes
Cr2 N24 C215 130(3) . . . yes
Cr3 N31 C305 110(3) . . . yes
C301 N31 C305 122(4) . . . yes
Cr3 N31 C301 128(3) . . . yes
C306 N32 C307 112(3) . . . yes
Cr3 N32 C306 109(2) . . . yes
Cr3 N32 C307 120(2) . . . yes
Cr3 N33 C309 116.8(19) . . . yes
Cr3 N33 C310 110(2) . . . yes
C309 N33 C310 103(3) . . . yes
Cr3 N34 C311 115(3) . . . yes
Cr3 N34 C315 128(3) . . . yes
C311 N34 C315 117(4) . . . yes
Cr4 N41 C401 128(3) . . . yes
C401 N41 C405 112(4) . . . yes
Cr4 N41 C405 119(3) . . . yes
Cr4 N42 C407 123(3) . . . yes
C406 N42 C407 112(3) . . . yes
Cr4 N42 C406 105(2) . . . yes
Cr4 N43 C410 108(2) . . . yes
C409 N43 C410 107(3) . . . yes
Cr4 N43 C409 118(2) . . . yes
Cr4 N44 C411 115(3) . . . yes
Cr4 N44 C415 131(3) . . . yes
C411 N44 C415 114(4) . . . yes
N11 C101 C102 115(3) . . . yes
C101 C102 C103 117(3) . . . no
C102 C103 C104 126(4) . . . no
C103 C104 C105 113(4) . . . no
C104 C105 C106 115(4) . . . no
N11 C105 C106 122(4) . . . yes
N11 C105 C104 122(4) . . . yes
N12 C106 C105 104(3) . . . yes
N12 C107 C108 111(3) . . . yes
C107 C108 C109 114(3) . . . no
N13 C109 C108 108(3) . . . yes
N13 C110 C111 106(3) . . . yes
N14 C111 C110 119(4) . . . yes
N14 C111 C112 114(4) . . . yes
C110 C111 C112 127(4) . . . no
C111 C112 C113 123(4) . . . no
C112 C113 C114 125(4) . . . no
C113 C114 C115 109(4) . . . no
N14 C115 C114 122(3) . . . yes
N21 C201 C202 120(4) . . . yes
C201 C202 C203 120(4) . . . no
C202 C203 C204 121(4) . . . no
C203 C204 C205 114(4) . . . no
N21 C205 C204 128(4) . . . yes
N21 C205 C206 116(3) . . . yes
C204 C205 C206 115(4) . . . no
N22 C206 C205 110(3) . . . yes
N22 C207 C208 117(3) . . . yes
C207 C208 C209 110(3) . . . no
N23 C209 C208 112(3) . . . yes
N23 C210 C211 109(3) . . . yes
C210 C211 C212 125(4) . . . no
N24 C211 C210 114(4) . . . yes
N24 C211 C212 121(4) . . . yes
C211 C212 C213 118(4) . . . no
C212 C213 C214 123(5) . . . no
C213 C214 C215 114(4) . . . no
N24 C215 C214 128(4) . . . yes
N31 C301 C302 120(3) . . . yes
C301 C302 C303 116(4) . . . no
C302 C303 C304 127(5) . . . no
C303 C304 C305 113(4) . . . no
C304 C305 C306 118(4) . . . no
N31 C305 C304 122(3) . . . yes
N31 C305 C306 120(4) . . . yes
N32 C306 C305 107(3) . . . yes
N32 C307 C308 110(3) . . . yes
C307 C308 C309 119(4) . . . no
N33 C309 C308 113(4) . . . yes
N33 C310 C311 100(3) . . . yes
N34 C311 C310 116(4) . . . yes
N34 C311 C312 122(4) . . . yes
C310 C311 C312 121(4) . . . no
C311 C312 C313 119(4) . . . no
C312 C313 C314 123(4) . . . no
C313 C314 C315 116(4) . . . no
N34 C315 C314 124(4) . . . yes
N41 C401 C402 120(4) . . . yes
C401 C402 C403 122(5) . . . no
C402 C403 C404 117(4) . . . no
C403 C404 C405 120(5) . . . no
N41 C405 C404 127(5) . . . yes
N41 C405 C406 109(3) . . . yes
C404 C405 C406 123(4) . . . no
N42 C406 C405 115(3) . . . yes
N42 C407 C408 115(4) . . . yes
C407 C408 C409 110(3) . . . no
N43 C409 C408 109(3) . . . yes
N43 C410 C411 108(3) . . . yes
C410 C411 C412 126(4) . . . no
N44 C411 C412 123(4) . . . yes
N44 C411 C410 111(4) . . . yes
C411 C412 C413 118(4) . . . no
C412 C413 C414 128(4) . . . no
C413 C414 C415 109(4) . . . no
N44 C415 C414 129(4) . . . yes

loop_
_geom_bond_atom_site_label_1
_geom_bond_atom_site_label_2
_geom_bond_distance
_geom_bond_site_symmetry_1
_geom_bond_site_symmetry_2
_geom_bond_publ_flag
Mo1 O1 2.42(3) . . yes
Mo1 O3 2.09(2) . . yes
Mo1 O4 2.058(19) . . yes
Mo1 O5 1.65(3) . . yes
Mo1 O9 1.80(2) . . yes
Mo1 O15 1.89(2) . . yes
Mo2 O1 1.979(19) . . yes
Mo2 O2 1.995(19) . . yes
Mo2 O3 2.32(3) . . yes
Mo2 O6 1.63(3) . . yes
Mo2 O10 1.821(18) . . yes
Mo2 O12 1.80(2) . . yes
Mo3 O2 2.39(3) . . yes
Mo3 O3 2.07(2) . . yes
Mo3 O4 2.05(2) . . yes
Mo3 O7 1.59(3) . . yes
Mo3 O11 1.905(19) . . yes
Mo3 O14 1.792(19) . . yes
Mo4 O1 1.996(19) . . yes
Mo4 O2 1.99(2) . . yes
Mo4 O4 2.31(3) . . yes
Mo4 O8 1.63(3) . . yes
Mo4 O13 1.82(2) . . yes
Mo4 O16 1.816(19) . . yes
Cr1 O9 1.90(2) . . yes
Cr1 O10 1.913(19) . . yes
Cr1 N11 2.08(4) . . yes
Cr1 N12 2.08(3) . . yes
Cr1 N13 2.07(4) . . yes
Cr1 N14 2.08(4) . . yes
Cr2 O11 1.841(19) . . yes
Cr2 O12 1.92(3) . . yes
Cr2 N21 2.09(4) . . yes
Cr2 N22 2.09(4) . . yes
Cr2 N23 2.09(3) . . yes
Cr2 N24 2.06(4) . . yes
Cr3 O13 1.92(2) . . yes
Cr3 O14 1.88(2) . . yes
Cr3 N31 2.05(4) . . yes
Cr3 N32 2.09(3) . . yes
Cr3 N33 2.04(3) . . yes
Cr3 N34 1.98(4) . . yes
Cr4 O15 1.84(2) . . yes
Cr4 O16 1.89(2) . . yes
Cr4 N41 2.07(4) . . yes
Cr4 N42 2.09(3) . . yes
Cr4 N43 2.04(3) . . yes
Cr4 N44 2.07(3) . . yes
Cl1 O18 1.46(4) . . yes
Cl1 O19 1.43(4) . . yes
Cl1 O17 1.39(5) . . yes
Cl1 O20 1.30(7) . . yes
Cl2 O22 1.23(8) . . yes
Cl2 O23 1.39(6) . . yes
Cl2 O21 1.46(4) . . yes
Cl2 O24 1.25(7) . . yes
Cl3 O25 1.34(6) . . yes
Cl3 O26 1.40(8) . . yes
Cl3 O28 1.38(6) . . yes
Cl3 O27 1.29(7) . . yes
Cl4 O32 1.42(10) . . yes
Cl4 O31 1.28(8) . . yes
Cl4 O29 1.43(4) . . yes
Cl4 O30 1.36(7) . . yes
N11 C101 1.34(5) . . yes
N11 C105 1.34(6) . . yes
N12 C107 1.38(5) . . yes
N12 C106 1.56(6) . . yes
N13 C110 1.55(5) . . yes
N13 C109 1.50(5) . . yes
N14 C111 1.38(6) . . yes
N14 C115 1.26(6) . . yes
N21 C201 1.33(5) . . yes
N21 C205 1.34(6) . . yes
N22 C207 1.49(6) . . yes
N22 C206 1.52(5) . . yes
N23 C209 1.51(6) . . yes
N23 C210 1.56(5) . . yes
N24 C215 1.31(7) . . yes
N24 C211 1.44(6) . . yes
N31 C301 1.32(5) . . yes
N31 C305 1.35(6) . . yes
N32 C307 1.54(6) . . yes
N32 C306 1.45(5) . . yes
N33 C309 1.43(6) . . yes
N33 C310 1.55(5) . . yes
N34 C315 1.33(6) . . yes
N34 C311 1.40(6) . . yes
N41 C401 1.43(6) . . yes
N41 C405 1.33(6) . . yes
N42 C406 1.49(5) . . yes
N42 C407 1.44(5) . . yes
N43 C410 1.53(5) . . yes
N43 C409 1.55(6) . . yes
N44 C415 1.32(6) . . yes
N44 C411 1.43(6) . . yes
C101 C102 1.59(5) . . no
C102 C103 1.36(6) . . no
C103 C104 1.45(6) . . no
C104 C105 1.48(6) . . no
C105 C106 1.50(6) . . no
C107 C108 1.61(5) . . no
C108 C109 1.53(6) . . no
C110 C111 1.36(7) . . no
C111 C112 1.39(6) . . no
C112 C113 1.35(7) . . no
C113 C114 1.41(6) . . no
C114 C115 1.53(6) . . no
C201 C202 1.43(5) . . no
C202 C203 1.39(6) . . no
C203 C204 1.38(6) . . no
C204 C205 1.39(5) . . no
C205 C206 1.62(6) . . no
C207 C208 1.53(6) . . no
C208 C209 1.57(6) . . no
C210 C211 1.49(7) . . no
C211 C212 1.37(7) . . no
C212 C213 1.37(7) . . no
C213 C214 1.41(7) . . no
C214 C215 1.36(7) . . no
C301 C302 1.58(6) . . no
C302 C303 1.28(7) . . no
C303 C304 1.43(6) . . no
C304 C305 1.53(7) . . no
C305 C306 1.55(5) . . no
C307 C308 1.60(5) . . no
C308 C309 1.55(7) . . no
C310 C311 1.50(7) . . no
C311 C312 1.44(6) . . no
C312 C313 1.29(6) . . no
C313 C314 1.42(6) . . no
C314 C315 1.44(7) . . no
C401 C402 1.36(7) . . no
C402 C403 1.39(8) . . no
C403 C404 1.29(8) . . no
C404 C405 1.37(7) . . no
C405 C406 1.61(6) . . no
C407 C408 1.53(5) . . no
C408 C409 1.59(6) . . no
C410 C411 1.57(7) . . no
C411 C412 1.34(6) . . no
C412 C413 1.32(7) . . no
C413 C414 1.41(7) . . no
C414 C415 1.42(7) . . no

loop_
_geom_torsion_atom_site_label_1
_geom_torsion_atom_site_label_2
_geom_torsion_atom_site_label_3
_geom_torsion_atom_site_label_4
_geom_torsion
_geom_torsion_site_symmetry_1
_geom_torsion_site_symmetry_2
_geom_torsion_site_symmetry_3
_geom_torsion_site_symmetry_4
_geom_torsion_publ_flag
O3 Mo1 O1 Mo2 16.6(8) . . . . no
O3 Mo1 O1 Mo4 -94.8(10) . . . . no
O4 Mo1 O1 Mo2 95.6(10) . . . . no
O4 Mo1 O1 Mo4 -15.8(9) . . . . no
O9 Mo1 O1 Mo2 -76.0(10) . . . . no
O9 Mo1 O1 Mo4 172.7(11) . . . . no
O15 Mo1 O1 Mo2 -176.5(10) . . . . no
O15 Mo1 O1 Mo4 72.1(10) . . . . no
O1 Mo1 O3 Mo2 -14.1(6) . . . . no
O1 Mo1 O3 Mo3 94.2(11) . . . . no
O4 Mo1 O3 Mo2 -88.8(11) . . . . no
O4 Mo1 O3 Mo3 19.5(11) . . . . no
O5 Mo1 O3 Mo2 175.0(8) . . . . no
O5 Mo1 O3 Mo3 -76.7(12) . . . . no
O9 Mo1 O3 Mo2 71.1(11) . . . . no
O9 Mo1 O3 Mo3 179.4(13) . . . . no
O15 Mo1 O3 Mo2 -44(2) . . . . no
O15 Mo1 O3 Mo3 64(3) . . . . no
O1 Mo1 O4 Mo3 -96.4(10) . . . . no
O1 Mo1 O4 Mo4 13.7(7) . . . . no
O3 Mo1 O4 Mo3 -19.8(11) . . . . no
O3 Mo1 O4 Mo4 90.4(10) . . . . no
O5 Mo1 O4 Mo3 76.4(12) . . . . no
O5 Mo1 O4 Mo4 -173.5(9) . . . . no
O9 Mo1 O4 Mo3 -76(3) . . . . no
O9 Mo1 O4 Mo4 35(3) . . . . no
O15 Mo1 O4 Mo3 178.5(13) . . . . no
O15 Mo1 O4 Mo4 -71.4(11) . . . . no
O1 Mo1 O9 Cr1 14(2) . . . . no
O3 Mo1 O9 Cr1 -58(2) . . . . no
O4 Mo1 O9 Cr1 -5(5) . . . . no
O5 Mo1 O9 Cr1 -157(2) . . . . no
O15 Mo1 O9 Cr1 98(2) . . . . no
O1 Mo1 O15 Cr4 -65(2) . . . . no
O3 Mo1 O15 Cr4 -36(4) . . . . no
O4 Mo1 O15 Cr4 6(3) . . . . no
O5 Mo1 O15 Cr4 104(3) . . . . no
O9 Mo1 O15 Cr4 -150(2) . . . . no
O2 Mo2 O1 Mo1 -93.0(12) . . . . no
O2 Mo2 O1 Mo4 16.6(12) . . . . no
O3 Mo2 O1 Mo1 -14.6(7) . . . . no
O3 Mo2 O1 Mo4 94.9(13) . . . . no
O6 Mo2 O1 Mo1 173.0(9) . . . . no
O6 Mo2 O1 Mo4 -77.4(14) . . . . no
O10 Mo2 O1 Mo1 71.2(11) . . . . no
O10 Mo2 O1 Mo4 -179.3(15) . . . . no
O12 Mo2 O1 Mo1 -37(2) . . . . no
O12 Mo2 O1 Mo4 73(3) . . . . no
O1 Mo2 O2 Mo3 93.4(11) . . . . no
O1 Mo2 O2 Mo4 -16.6(11) . . . . no
O3 Mo2 O2 Mo3 12.4(7) . . . . no
O3 Mo2 O2 Mo4 -97.6(11) . . . . no
O6 Mo2 O2 Mo3 -170.7(9) . . . . no
O6 Mo2 O2 Mo4 79.4(12) . . . . no
O10 Mo2 O2 Mo3 52(3) . . . . no
O10 Mo2 O2 Mo4 -58(3) . . . . no
O12 Mo2 O2 Mo3 -67.6(10) . . . . no
O12 Mo2 O2 Mo4 -177.6(12) . . . . no
O1 Mo2 O3 Mo1 16.9(8) . . . . no
O1 Mo2 O3 Mo3 -88.2(9) . . . . no
O2 Mo2 O3 Mo1 90.8(9) . . . . no
O2 Mo2 O3 Mo3 -14.4(9) . . . . no
O10 Mo2 O3 Mo1 -73.7(9) . . . . no
O10 Mo2 O3 Mo3 -178.8(11) . . . . no
O12 Mo2 O3 Mo1 -171.8(9) . . . . no
O12 Mo2 O3 Mo3 83.1(10) . . . . no
O1 Mo2 O10 Cr1 -11(3) . . . . no
O2 Mo2 O10 Cr1 28(5) . . . . no
O3 Mo2 O10 Cr1 66(3) . . . . no
O6 Mo2 O10 Cr1 -108(3) . . . . no
O12 Mo2 O10 Cr1 147(3) . . . . no
O1 Mo2 O12 Cr2 -4(4) . . . . no
O2 Mo2 O12 Cr2 48(2) . . . . no
O3 Mo2 O12 Cr2 -26.4(18) . . . . no
O6 Mo2 O12 Cr2 145.1(19) . . . . no
O10 Mo2 O12 Cr2 -111(2) . . . . no
O3 Mo3 O2 Mo2 -14.1(8) . . . . no
O3 Mo3 O2 Mo4 97.4(9) . . . . no
O4 Mo3 O2 Mo2 -94.0(9) . . . . no
O4 Mo3 O2 Mo4 17.5(8) . . . . no
O11 Mo3 O2 Mo2 73.0(9) . . . . no
O11 Mo3 O2 Mo4 -175.4(9) . . . . no
O14 Mo3 O2 Mo2 172.9(10) . . . . no
O14 Mo3 O2 Mo4 -75.6(9) . . . . no
O2 Mo3 O3 Mo1 -94.6(11) . . . . no
O2 Mo3 O3 Mo2 12.1(7) . . . . no
O4 Mo3 O3 Mo1 -19.5(11) . . . . no
O4 Mo3 O3 Mo2 87.2(11) . . . . no
O7 Mo3 O3 Mo1 78.8(12) . . . . no
O7 Mo3 O3 Mo2 -174.5(10) . . . . no
O11 Mo3 O3 Mo1 179.1(13) . . . . no
O11 Mo3 O3 Mo2 -74.2(11) . . . . no
O14 Mo3 O3 Mo1 -77(2) . . . . no
O14 Mo3 O3 Mo2 29(2) . . . . no
O2 Mo3 O4 Mo1 95.7(11) . . . . no
O2 Mo3 O4 Mo4 -15.1(7) . . . . no
O3 Mo3 O4 Mo1 20.0(11) . . . . no
O3 Mo3 O4 Mo4 -90.8(10) . . . . no
O7 Mo3 O4 Mo1 -74.7(12) . . . . no
O7 Mo3 O4 Mo4 174.5(9) . . . . no
O11 Mo3 O4 Mo1 66(2) . . . . no
O11 Mo3 O4 Mo4 -45(2) . . . . no
O14 Mo3 O4 Mo1 179.7(12) . . . . no
O14 Mo3 O4 Mo4 68.9(11) . . . . no
O2 Mo3 O11 Cr2 -65(2) . . . . no
O3 Mo3 O11 Cr2 7(2) . . . . no
O4 Mo3 O11 Cr2 -37(4) . . . . no
O7 Mo3 O11 Cr2 103(2) . . . . no
O14 Mo3 O11 Cr2 -149(2) . . . . no
O2 Mo3 O14 Cr3 15.3(19) . . . . no
O3 Mo3 O14 Cr3 -1(3) . . . . no
O4 Mo3 O14 Cr3 -56(2) . . . . no
O7 Mo3 O14 Cr3 -156.7(19) . . . . no
O11 Mo3 O14 Cr3 100(2) . . . . no
O2 Mo4 O1 Mo1 92.3(12) . . . . no
O2 Mo4 O1 Mo2 -16.7(12) . . . . no
O4 Mo4 O1 Mo1 13.8(8) . . . . no
O4 Mo4 O1 Mo2 -95.1(13) . . . . no
O8 Mo4 O1 Mo1 -174.2(10) . . . . no
O8 Mo4 O1 Mo2 76.9(14) . . . . no
O13 Mo4 O1 Mo1 52(2) . . . . no
O13 Mo4 O1 Mo2 -57(3) . . . . no
O16 Mo4 O1 Mo1 -69.2(12) . . . . no
O16 Mo4 O1 Mo2 -178.1(14) . . . . no
O1 Mo4 O2 Mo2 16.5(11) . . . . no
O1 Mo4 O2 Mo3 -94.0(10) . . . . no
O4 Mo4 O2 Mo2 95.3(11) . . . . no
O4 Mo4 O2 Mo3 -15.2(7) . . . . no
O8 Mo4 O2 Mo2 -77.2(12) . . . . no
O8 Mo4 O2 Mo3 172.3(9) . . . . no
O13 Mo4 O2 Mo2 -179.6(13) . . . . no
O13 Mo4 O2 Mo3 69.9(10) . . . . no
O16 Mo4 O2 Mo2 69(3) . . . . no
O16 Mo4 O2 Mo3 -42(3) . . . . no
O1 Mo4 O4 Mo1 -16.4(8) . . . . no
O1 Mo4 O4 Mo3 92.1(9) . . . . no
O2 Mo4 O4 Mo1 -90.5(9) . . . . no
O2 Mo4 O4 Mo3 17.9(8) . . . . no
O13 Mo4 O4 Mo1 178.8(10) . . . . no
O13 Mo4 O4 Mo3 -72.8(9) . . . . no
O16 Mo4 O4 Mo1 79.2(9) . . . . no
O16 Mo4 O4 Mo3 -172.4(9) . . . . no
O1 Mo4 O13 Cr3 30(4) . . . . no
O2 Mo4 O13 Cr3 -8(2) . . . . no
O4 Mo4 O13 Cr3 67(2) . . . . no
O8 Mo4 O13 Cr3 -103(2) . . . . no
O16 Mo4 O13 Cr3 150(2) . . . . no
O1 Mo4 O16 Cr4 52(2) . . . . no
O2 Mo4 O16 Cr4 4(4) . . . . no
O4 Mo4 O16 Cr4 -22(2) . . . . no
O8 Mo4 O16 Cr4 149(2) . . . . no
O13 Mo4 O16 Cr4 -106(2) . . . . no
O10 Cr1 O9 Mo1 31(2) . . . . no
N11 Cr1 O9 Mo1 -143(2) . . . . no
N12 Cr1 O9 Mo1 -59(3) . . . . no
N14 Cr1 O9 Mo1 126(2) . . . . no
O9 Cr1 O10 Mo2 -40(3) . . . . no
N12 Cr1 O10 Mo2 53(3) . . . . no
N13 Cr1 O10 Mo2 149(3) . . . . no
N14 Cr1 O10 Mo2 -134(3) . . . . no
O9 Cr1 N11 C101 -102(3) . . . . no
O9 Cr1 N11 C105 82(3) . . . . no
N12 Cr1 N11 C101 165(3) . . . . no
N12 Cr1 N11 C105 -11(3) . . . . no
N13 Cr1 N11 C101 69(3) . . . . no
N13 Cr1 N11 C105 -107(3) . . . . no
N14 Cr1 N11 C101 -8(3) . . . . no
N14 Cr1 N11 C105 176(3) . . . . no
O9 Cr1 N12 C106 -63.5(19) . . . . no
O9 Cr1 N12 C107 160(3) . . . . no
O10 Cr1 N12 C106 -154(2) . . . . no
O10 Cr1 N12 C107 70(3) . . . . no
N11 Cr1 N12 C106 31(2) . . . . no
N11 Cr1 N12 C107 -106(3) . . . . no
N13 Cr1 N12 C106 115(2) . . . . no
N13 Cr1 N12 C107 -22(3) . . . . no
O10 Cr1 N13 C109 -60(3) . . . . no
O10 Cr1 N13 C110 56(2) . . . . no
N11 Cr1 N13 C109 113(3) . . . . no
N11 Cr1 N13 C110 -131(2) . . . . no
N12 Cr1 N13 C109 30(3) . . . . no
N12 Cr1 N13 C110 146(2) . . . . no
N14 Cr1 N13 C109 -154(3) . . . . no
N14 Cr1 N13 C110 -38(2) . . . . no
O9 Cr1 N14 C111 -157(3) . . . . no
O9 Cr1 N14 C115 15(3) . . . . no
O10 Cr1 N14 C111 -66(3) . . . . no
O10 Cr1 N14 C115 106(3) . . . . no
N11 Cr1 N14 C111 108(3) . . . . no
N11 Cr1 N14 C115 -80(3) . . . . no
N13 Cr1 N14 C111 24(3) . . . . no
N13 Cr1 N14 C115 -164(3) . . . . no
O12 Cr2 O11 Mo3 39(2) . . . . no
N22 Cr2 O11 Mo3 -53(2) . . . . no
N23 Cr2 O11 Mo3 -148(2) . . . . no
N24 Cr2 O11 Mo3 130(3) . . . . no
O11 Cr2 O12 Mo2 -22(2) . . . . no
N21 Cr2 O12 Mo2 151(2) . . . . no
N22 Cr2 O12 Mo2 67(2) . . . . no
N24 Cr2 O12 Mo2 -115(2) . . . . no
O12 Cr2 N21 C201 99(4) . . . . no
O12 Cr2 N21 C205 -92(3) . . . . no
N22 Cr2 N21 C201 -169(4) . . . . no
N22 Cr2 N21 C205 0(3) . . . . no
N23 Cr2 N21 C201 -73(4) . . . . no
N23 Cr2 N21 C205 96(3) . . . . no
N24 Cr2 N21 C201 8(4) . . . . no
N24 Cr2 N21 C205 178(3) . . . . no
O11 Cr2 N22 C206 165(3) . . . . no
O11 Cr2 N22 C207 -68(3) . . . . no
O12 Cr2 N22 C206 72(2) . . . . no
O12 Cr2 N22 C207 -161(3) . . . . no
N21 Cr2 N22 C206 -16(3) . . . . no
N21 Cr2 N22 C207 111(3) . . . . no
N23 Cr2 N22 C206 -103(3) . . . . no
N23 Cr2 N22 C207 23(3) . . . . no
O11 Cr2 N23 C209 57(3) . . . . no
O11 Cr2 N23 C210 -64(2) . . . . no
N21 Cr2 N23 C209 -117(3) . . . . no
N21 Cr2 N23 C210 122(2) . . . . no
N22 Cr2 N23 C209 -32(3) . . . . no
N22 Cr2 N23 C210 -153(2) . . . . no
N24 Cr2 N23 C209 149(3) . . . . no
N24 Cr2 N23 C210 28(2) . . . . no
O11 Cr2 N24 C211 80(3) . . . . no
O11 Cr2 N24 C215 -105(4) . . . . no
O12 Cr2 N24 C211 173(3) . . . . no
O12 Cr2 N24 C215 -12(4) . . . . no
N21 Cr2 N24 C211 -99(3) . . . . no
N21 Cr2 N24 C215 77(4) . . . . no
N23 Cr2 N24 C211 -11(3) . . . . no
N23 Cr2 N24 C215 164(4) . . . . no
O14 Cr3 O13 Mo4 -41(2) . . . . no
N32 Cr3 O13 Mo4 48(2) . . . . no
N33 Cr3 O13 Mo4 148(2) . . . . no
N34 Cr3 O13 Mo4 -135(2) . . . . no
O13 Cr3 O14 Mo3 31(2) . . . . no
N31 Cr3 O14 Mo3 -144(2) . . . . no
N32 Cr3 O14 Mo3 -61(2) . . . . no
N34 Cr3 O14 Mo3 123(2) . . . . no
O14 Cr3 N31 C301 -111(4) . . . . no
O14 Cr3 N31 C305 82(3) . . . . no
N32 Cr3 N31 C301 161(4) . . . . no
N32 Cr3 N31 C305 -7(3) . . . . no
N33 Cr3 N31 C301 60(4) . . . . no
N33 Cr3 N31 C305 -107(3) . . . . no
N34 Cr3 N31 C301 -17(4) . . . . no
N34 Cr3 N31 C305 176(3) . . . . no
O13 Cr3 N32 C306 -159(2) . . . . no
O13 Cr3 N32 C307 70(2) . . . . no
O14 Cr3 N32 C306 -71(2) . . . . no
O14 Cr3 N32 C307 158(2) . . . . no
N31 Cr3 N32 C306 25(2) . . . . no
N31 Cr3 N32 C307 -106(3) . . . . no
N33 Cr3 N32 C306 110(2) . . . . no
N33 Cr3 N32 C307 -21(3) . . . . no
O13 Cr3 N33 C309 -63(3) . . . . no
O13 Cr3 N33 C310 53(2) . . . . no
N31 Cr3 N33 C309 110(3) . . . . no
N31 Cr3 N33 C310 -134(2) . . . . no
N32 Cr3 N33 C309 28(3) . . . . no
N32 Cr3 N33 C310 144(2) . . . . no
N34 Cr3 N33 C309 -156(3) . . . . no
N34 Cr3 N33 C310 -40(2) . . . . no
O13 Cr3 N34 C311 -69(3) . . . . no
O13 Cr3 N34 C315 111(4) . . . . no
O14 Cr3 N34 C311 -157(3) . . . . no
O14 Cr3 N34 C315 22(4) . . . . no
N31 Cr3 N34 C311 107(3) . . . . no
N31 Cr3 N34 C315 -74(4) . . . . no
N33 Cr3 N34 C311 22(3) . . . . no
N33 Cr3 N34 C315 -159(4) . . . . no
O16 Cr4 O15 Mo1 40(3) . . . . no
N42 Cr4 O15 Mo1 -53(3) . . . . no
N43 Cr4 O15 Mo1 -146(3) . . . . no
N44 Cr4 O15 Mo1 132(3) . . . . no
O15 Cr4 O16 Mo4 -25(2) . . . . no
N41 Cr4 O16 Mo4 146(2) . . . . no
N42 Cr4 O16 Mo4 63(2) . . . . no
N44 Cr4 O16 Mo4 -121(2) . . . . no
O16 Cr4 N41 C401 108(4) . . . . no
O16 Cr4 N41 C405 -89(4) . . . . no
N42 Cr4 N41 C401 -160(4) . . . . no
N42 Cr4 N41 C405 3(3) . . . . no
N43 Cr4 N41 C401 -66(3) . . . . no
N43 Cr4 N41 C405 97(4) . . . . no
N44 Cr4 N41 C401 16(4) . . . . no
N44 Cr4 N41 C405 179(4) . . . . no
O15 Cr4 N42 C406 164(2) . . . . no
O15 Cr4 N42 C407 -66(3) . . . . no
O16 Cr4 N42 C406 72(2) . . . . no
O16 Cr4 N42 C407 -158(3) . . . . no
N41 Cr4 N42 C406 -19(2) . . . . no
N41 Cr4 N42 C407 111(3) . . . . no
N43 Cr4 N42 C406 -105(2) . . . . no
N43 Cr4 N42 C407 25(3) . . . . no
O15 Cr4 N43 C409 55(2) . . . . no
O15 Cr4 N43 C410 -65(2) . . . . no
N41 Cr4 N43 C409 -116(2) . . . . no
N41 Cr4 N43 C410 124(3) . . . . no
N42 Cr4 N43 C409 -33(2) . . . . no
N42 Cr4 N43 C410 -153(2) . . . . no
N44 Cr4 N43 C409 151(2) . . . . no
N44 Cr4 N43 C410 30(2) . . . . no
O15 Cr4 N44 C411 81(3) . . . . no
O15 Cr4 N44 C415 -109(4) . . . . no
O16 Cr4 N44 C411 173(3) . . . . no
O16 Cr4 N44 C415 -17(4) . . . . no
N41 Cr4 N44 C411 -95(3) . . . . no
N41 Cr4 N44 C415 75(4) . . . . no
N43 Cr4 N44 C411 -10(3) . . . . no
N43 Cr4 N44 C415 161(4) . . . . no
Cr1 N11 C101 C102 -173(3) . . . . no
C105 N11 C101 C102 2(6) . . . . no
Cr1 N11 C105 C106 -15(5) . . . . no
C101 N11 C105 C106 169(4) . . . . no
Cr1 N11 C105 C104 174(3) . . . . no
C101 N11 C105 C104 -2(7) . . . . no
Cr1 N12 C106 C105 -43(3) . . . . no
C107 N12 C106 C105 97(4) . . . . no
C106 N12 C107 C108 -93(4) . . . . no
Cr1 N12 C107 C108 39(4) . . . . no
Cr1 N13 C109 C108 -59(3) . . . . no
Cr1 N13 C110 C111 48(3) . . . . no
C110 N13 C109 C108 -174(3) . . . . no
C109 N13 C110 C111 171(3) . . . . no
C115 N14 C111 C110 -172(4) . . . . no
Cr1 N14 C111 C112 175(3) . . . . no
Cr1 N14 C115 C114 -173(3) . . . . no
Cr1 N14 C111 C110 -1(5) . . . . no
C111 N14 C115 C114 -3(6) . . . . no
C115 N14 C111 C112 3(6) . . . . no
C201 N21 C205 C206 -175(4) . . . . no
Cr2 N21 C201 C202 169(3) . . . . no
Cr2 N21 C205 C206 15(5) . . . . no
C201 N21 C205 C204 -3(7) . . . . no
Cr2 N21 C205 C204 -173(4) . . . . no
C205 N21 C201 C202 0(6) . . . . no
C206 N22 C207 C208 83(4) . . . . no
Cr2 N22 C207 C208 -43(4) . . . . no
Cr2 N22 C206 C205 26(4) . . . . no
C207 N22 C206 C205 -106(4) . . . . no
Cr2 N23 C209 C208 61(4) . . . . no
C209 N23 C210 C211 -166(3) . . . . no
C210 N23 C209 C208 -179(3) . . . . no
Cr2 N23 C210 C211 -42(3) . . . . no
Cr2 N24 C211 C212 178(3) . . . . no
Cr2 N24 C215 C214 -177(3) . . . . no
C215 N24 C211 C212 2(6) . . . . no
Cr2 N24 C211 C210 -11(4) . . . . no
C211 N24 C215 C214 -2(6) . . . . no
C215 N24 C211 C210 173(3) . . . . no
Cr3 N31 C305 C306 -13(5) . . . . no
Cr3 N31 C305 C304 170(3) . . . . no
C305 N31 C301 C302 1(6) . . . . no
C301 N31 C305 C304 2(6) . . . . no
C301 N31 C305 C306 179(4) . . . . no
Cr3 N31 C301 C302 -165(3) . . . . no
C306 N32 C307 C308 -93(3) . . . . no
Cr3 N32 C306 C305 -35(3) . . . . no
Cr3 N32 C307 C308 37(4) . . . . no
C307 N32 C306 C305 100(3) . . . . no
Cr3 N33 C309 C308 -52(4) . . . . no
C310 N33 C309 C308 -172(3) . . . . no
Cr3 N33 C310 C311 48(3) . . . . no
C309 N33 C310 C311 172(3) . . . . no
Cr3 N34 C311 C310 2(5) . . . . no
C315 N34 C311 C312 -5(6) . . . . no
Cr3 N34 C315 C314 -173(3) . . . . no
Cr3 N34 C311 C312 174(3) . . . . no
C311 N34 C315 C314 6(6) . . . . no
C315 N34 C311 C310 -178(4) . . . . no
Cr4 N41 C405 C406 13(5) . . . . no
C401 N41 C405 C406 179(3) . . . . no
C405 N41 C401 C402 9(6) . . . . no
Cr4 N41 C401 C402 172(4) . . . . no
C401 N41 C405 C404 -13(7) . . . . no
Cr4 N41 C405 C404 -178(4) . . . . no
C407 N42 C406 C405 -104(4) . . . . no
Cr4 N42 C407 C408 -45(4) . . . . no
Cr4 N42 C406 C405 33(4) . . . . no
C406 N42 C407 C408 83(4) . . . . no
Cr4 N43 C409 C408 61(3) . . . . no
C410 N43 C409 C408 -178(3) . . . . no
Cr4 N43 C410 C411 -45(3) . . . . no
C409 N43 C410 C411 -172(3) . . . . no
C415 N44 C411 C412 4(6) . . . . no
Cr4 N44 C411 C412 176(3) . . . . no
Cr4 N44 C415 C414 -172(3) . . . . no
Cr4 N44 C411 C410 -13(4) . . . . no
C411 N44 C415 C414 -2(6) . . . . no
C415 N44 C411 C410 175(3) . . . . no
N11 C101 C102 C103 -3(5) . . . . no
C101 C102 C103 C104 3(7) . . . . no
C102 C103 C104 C105 -2(7) . . . . no
C103 C104 C105 C106 -170(4) . . . . no
C103 C104 C105 N11 1(6) . . . . no
N11 C105 C106 N12 42(6) . . . . no
C104 C105 C106 N12 -147(4) . . . . no
N12 C107 C108 C109 -69(5) . . . . no
C107 C108 C109 N13 81(4) . . . . no
N13 C110 C111 C112 153(4) . . . . no
N13 C110 C111 N14 -32(5) . . . . no
C110 C111 C112 C113 175(4) . . . . no
N14 C111 C112 C113 0(6) . . . . no
C111 C112 C113 C114 -4(7) . . . . no
C112 C113 C114 C115 4(6) . . . . no
C113 C114 C115 N14 -1(5) . . . . no
N21 C201 C202 C203 2(7) . . . . no
C201 C202 C203 C204 -1(8) . . . . no
C202 C203 C204 C205 -2(8) . . . . no
C203 C204 C205 N21 4(7) . . . . no
C203 C204 C205 C206 176(4) . . . . no
N21 C205 C206 N22 -28(5) . . . . no
C204 C205 C206 N22 159(4) . . . . no
N22 C207 C208 C209 67(4) . . . . no
C207 C208 C209 N23 -77(4) . . . . no
N23 C210 C211 N24 35(4) . . . . no
N23 C210 C211 C212 -154(4) . . . . no
C210 C211 C212 C213 -172(4) . . . . no
N24 C211 C212 C213 -1(6) . . . . no
C211 C212 C213 C214 1(6) . . . . no
C212 C213 C214 C215 -1(6) . . . . no
C213 C214 C215 N24 1(6) . . . . no
N31 C301 C302 C303 -4(6) . . . . no
C301 C302 C303 C304 3(7) . . . . no
C302 C303 C304 C305 0(7) . . . . no
C303 C304 C305 N31 -2(6) . . . . no
C303 C304 C305 C306 -180(4) . . . . no
N31 C305 C306 N32 34(5) . . . . no
C304 C305 C306 N32 -149(4) . . . . no
N32 C307 C308 C309 -64(5) . . . . no
C307 C308 C309 N33 75(5) . . . . no
N33 C310 C311 C312 156(4) . . . . no
N33 C310 C311 N34 -31(4) . . . . no
C310 C311 C312 C313 177(4) . . . . no
N34 C311 C312 C313 4(6) . . . . no
C311 C312 C313 C314 -4(6) . . . . no
C312 C313 C314 C315 5(6) . . . . no
C313 C314 C315 N34 -6(6) . . . . no
N41 C401 C402 C403 -3(8) . . . . no
C401 C402 C403 C404 0(8) . . . . no
C402 C403 C404 C405 -4(8) . . . . no
C403 C404 C405 N41 11(9) . . . . no
C403 C404 C405 C406 178(5) . . . . no
N41 C405 C406 N42 -31(5) . . . . no
C404 C405 C406 N42 160(5) . . . . no
N42 C407 C408 C409 69(4) . . . . no
C407 C408 C409 N43 -77(4) . . . . no
N43 C410 C411 C412 -152(4) . . . . no
N43 C410 C411 N44 38(4) . . . . no
C410 C411 C412 C413 -173(4) . . . . no
N44 C411 C412 C413 -4(6) . . . . no
C411 C412 C413 C414 2(6) . . . . no
C412 C413 C414 C415 1(6) . . . . no
C413 C414 C415 N44 -1(6) . . . . no
